data_2311728
loop_
_publ_author_name
'Binns, Jack'
'McIntyre, Garry J.'
'Barreda-Arg\"ueso, Jos\'e A'
'Gonz\'alez, Jes\'us'
'Aguado, Fernando'
'Rodr\'iguez, Fernando'
'Valiente, Rafael'
'Parsons, Simon'

_publ_section_title
;
 Phase transition sequences in tetramethylammonium tetrachlorometallates
 by X-ray diffraction and spectroscopic measurements.
;
_journal_issue 'Pt 5'
_journal_name_full 'Acta crystallographica Section B, Structural science, crystal engineering and materials'
_journal_page_first 844
_journal_page_last 855
_journal_paper_doi 10.1107/S2052520617006412
_journal_volume 73
_journal_year 2017
_chemical_absolute_configuration unk
_chemical_formula_moiety 'C4 N1 H12, Cl4 Ga1'
_chemical_formula_sum 'C4 H12 Cl4 Ga N'
_chemical_formula_weight 285.6775
_chemical_name_systematic 'Tetramethylammonium tetrachlorogallate(III)'
_space_group_IT_number 6
_space_group_name_Hall 'P -2y'
_space_group_name_H-M_alt 'P 1 m 1'
_symmetry_cell_setting monoclinic
_symmetry_space_group_name_Hall 'P -2y'
_symmetry_space_group_name_H-M 'P 1 m 1'
_atom_sites_solution_hydrogens difmap
_atom_sites_solution_primary other
_audit_creation_date 15-10-06
_audit_creation_method CRYSTALS_ver_14.40
_cell_angle_alpha 90
_cell_angle_beta 91.721(8)
_cell_angle_gamma 90
_cell_formula_units_Z 1
_cell_length_a 6.4571(5)
_cell_length_b 7.1456(5)
_cell_length_c 6.4596(6)
_cell_measurement_reflns_used 2897
_cell_measurement_temperature 300
_cell_measurement_theta_max 29
_cell_measurement_theta_min 5
_cell_volume 297.91(4)
_computing_cell_refinement 'CrysAlis, (Oxford Diffraction, 2002)'
_computing_data_collection 'SuperNova, (Oxford Diffraction, 2010)'
_computing_data_reduction 'CrysAlis, (Oxford Diffraction, 2002)'
_computing_molecular_graphics 'CAMERON (Watkin et al., 1996)'
_computing_publication_material 'CRYSTALS (Betteridge et al., 2003)'
_computing_structure_refinement 'CRYSTALS (Betteridge et al., 2003)'
_computing_structure_solution 'USER DEFINED STRUCTURE SOLUTION'
_diffrn_ambient_temperature 300
_diffrn_measured_fraction_theta_full 0.976
_diffrn_measured_fraction_theta_max 0.976
_diffrn_measurement_device Area
_diffrn_measurement_device_type 'Oxford Diffraction SuperNova'
_diffrn_measurement_method \w
_diffrn_radiation_monochromator graphite
_diffrn_radiation_type 'Mo K\a'
_diffrn_radiation_wavelength 0.71073
_diffrn_reflns_av_R_equivalents 0.033
_diffrn_reflns_limit_h_max 8
_diffrn_reflns_limit_h_min -7
_diffrn_reflns_limit_k_max 8
_diffrn_reflns_limit_k_min 0
_diffrn_reflns_limit_l_max 8
_diffrn_reflns_limit_l_min -8
_diffrn_reflns_number 1254
_diffrn_reflns_theta_full 25.031
_diffrn_reflns_theta_max 26.348
_diffrn_reflns_theta_min 5.357
_diffrn_standards_number 0
_exptl_absorpt_coefficient_mu 3.148
_exptl_absorpt_correction_T_max 0.73
_exptl_absorpt_correction_T_min 0.59
_exptl_absorpt_correction_type multi-scan
_exptl_absorpt_process_details 'CrysAlis, (Oxford Diffraction, 2002)'
_exptl_crystal_colour colourless
_exptl_crystal_density_diffrn 1.601
_exptl_crystal_density_method 'not measured'
_exptl_crystal_description block
_exptl_crystal_F_000 130
_exptl_crystal_size_max 0.200
_exptl_crystal_size_mid 0.120
_exptl_crystal_size_min 0.100
_refine_diff_density_max 0.77
_refine_diff_density_min -0.44
_refine_ls_extinction_method None
_refine_ls_goodness_of_fit_ref 0.9828
_refine_ls_hydrogen_treatment noref
_refine_ls_matrix_type full
_refine_ls_number_parameters 56
_refine_ls_number_reflns 1254
_refine_ls_number_restraints 41
_refine_ls_R_factor_all 0.0432
_refine_ls_R_factor_gt 0.0425
_refine_ls_shift/su_max 0.0000510
_refine_ls_shift/su_mean 0.0000148
_refine_ls_structure_factor_coef Fsqd
_refine_ls_weighting_details
;
 Method= Quasi-Unit weights 
 W = 1.0 or 1./2F 
;
_refine_ls_weighting_scheme calc
_refine_ls_wR_factor_all 0.0995
_refine_ls_wR_factor_gt 0.0989
_refine_ls_wR_factor_ref 0.0995
_reflns_limit_h_max 8
_reflns_limit_h_min -7
_reflns_limit_k_max 8
_reflns_limit_k_min 0
_reflns_limit_l_max 8
_reflns_limit_l_min -8
_reflns_number_gt 1231
_reflns_number_total 1254
_reflns_threshold_expression I>2.0\s(I)
_oxford_diffrn_Wilson_B_factor 0.00
_oxford_diffrn_Wilson_scale 0.00
_oxford_refine_ls_r_factor_ref 0.0432
_oxford_refine_ls_scale 1.93(2)
_oxford_reflns_number_all 1254
_oxford_reflns_threshold_expression_ref I>0.0\s(I)
_oxford_structure_analysis_title 'SP3084_300 in Pm'
_cod_data_source_file fx5008sup1.cif
_cod_data_source_block tcg_300
_cod_depositor_comments
;
The following automatic conversions were performed:

data item '_atom_sites_solution_primary' value 'Other' was changed to
'other' in accordance with the
/home/saulius/struct/COD-crude-data/automatic-downloads/DataCite-retrospective/IUCr/depositions/lib/dictionaries/cif_core.dic
dictionary named 'cif_core.dic' version 2.4.2 last updated on
2011-04-26.

Automatic conversion script
Id: cif_fix_values 7556 2019-12-06 15:28:31Z antanas 
;
_cod_original_sg_symbol_H-M 'P 1 m 1 '
_cod_original_formula_sum 'C4 H12 Cl4 Ga1 N1'
_cod_database_code 2311728

loop_
_symmetry_equiv_pos_as_xyz
x,y,z
x,-y,z

loop_
_atom_site_label
_atom_site_type_symbol
_atom_site_fract_x
_atom_site_fract_y
_atom_site_fract_z
_atom_site_U_iso_or_equiv
_atom_site_occupancy
_atom_site_adp_type
_atom_site_refinement_flags_posn
_atom_site_refinement_flags_adp
Ga1 Ga -0.0885(5) 0.5000 0.0772(6) 0.0565 1.0000 Uani S T
Cl1 Cl 0.0400(8) 0.2487(3) -0.0480(9) 0.0964 1.0000 Uani . .
Cl2 Cl -0.037(2) 0.5000 0.4079(16) 0.1315 1.0000 Uani S T
Cl3 Cl -0.4205(10) 0.5000 0.0133(14) 0.0892 1.0000 Uani S T
N1 N 0.5040(14) 0.0000 0.5026(19) 0.0774 1.0000 Uani DS TU
C1 C 0.703(3) 0.0000 0.386(4) 0.2039 1.0000 Uani DS TU
C2 C 0.378(2) -0.176(2) 0.452(3) 0.1763 1.0000 Uani D U
C3 C 0.556(4) 0.0000 0.731(4) 0.1770 1.0000 Uani DS TU

loop_
_atom_site_aniso_label
_atom_site_aniso_U_11
_atom_site_aniso_U_22
_atom_site_aniso_U_33
_atom_site_aniso_U_23
_atom_site_aniso_U_13
_atom_site_aniso_U_12
Ga1 0.0493(12) 0.0402(5) 0.080(2) 0.0000 -0.0034(5) 0.0000
Cl1 0.089(3) 0.0572(12) 0.142(5) -0.014(4) -0.0027(14) 0.019(3)
Cl2 0.219(13) 0.102(9) 0.073(6) 0.0000 -0.004(7) 0.0000
Cl3 0.052(3) 0.121(9) 0.093(6) 0.0000 -0.013(4) 0.0000
N1 0.031(5) 0.094(6) 0.106(10) 0.0000 -0.010(4) 0.0000
C1 0.108(16) 0.21(3) 0.30(3) 0.0000 0.11(2) 0.0000
C2 0.160(12) 0.154(13) 0.217(16) -0.078(12) 0.033(12) -0.074(10)
C3 0.23(3) 0.18(2) 0.122(12) 0.0000 -0.067(14) 0.0000

loop_
_atom_type_symbol
_atom_type_scat_dispersion_real
_atom_type_scat_dispersion_imag
_atom_type_scat_Cromer_Mann_a1
_atom_type_scat_Cromer_Mann_b1
_atom_type_scat_Cromer_Mann_a2
_atom_type_scat_Cromer_Mann_b2
_atom_type_scat_Cromer_Mann_a3
_atom_type_scat_Cromer_Mann_b3
_atom_type_scat_Cromer_Mann_a4
_atom_type_scat_Cromer_Mann_b4
_atom_type_scat_Cromer_Mann_c
_atom_type_scat_source
C 0.0033 0.0016 2.3100 20.8439 1.0200 10.2075 1.5886 0.5687 0.8650 51.6512 0.2156 'International Tables Vol C 4.2.6.8 and 6.1.1.4'
H 0.0000 0.0000 0.4930 10.5109 0.3229 26.1257 0.1402 3.1424 0.0408 57.7998 0.0030 'International Tables Vol C 4.2.6.8 and 6.1.1.4'
N 0.0061 0.0033 12.2126 0.0057 3.1322 9.8933 2.0125 28.9975 1.1663 0.5826 -11.5290 'International Tables Vol C 4.2.6.8 and 6.1.1.4'
Cl 0.1484 0.1585 11.4604 0.0104 7.1964 1.1662 6.2556 18.5194 1.6455 47.7784 -9.5574 'International Tables Vol C 4.2.6.8 and 6.1.1.4'
Ga 0.2307 1.6083 15.2354 3.0669 6.7006 0.2412 4.3591 10.7805 2.9623 61.4135 1.7189 'International Tables Vol C 4.2.6.8 and 6.1.1.4'

loop_
_geom_angle_atom_site_label_1
_geom_angle_site_symmetry_1
_geom_angle_atom_site_label_2
_geom_angle_atom_site_label_3
_geom_angle
_geom_angle_publ_flag
Cl1 2_565 Ga1 Cl1 113.56(15) yes
Cl1 2_565 Ga1 Cl2 108.9(2) yes
Cl1 . Ga1 Cl2 108.9(2) yes
Cl1 2_565 Ga1 Cl3 108.60(17) yes
Cl1 . Ga1 Cl3 108.60(17) yes
Cl2 . Ga1 Cl3 108.1(2) yes
C2 2_555 N1 C1 110.5(5) yes
C2 2_555 N1 C2 110.6(8) yes
C1 . N1 C2 110.5(5) yes
C2 2_555 N1 C3 108.2(5) yes
C1 . N1 C3 108.7(9) yes
C2 . N1 C3 108.2(5) yes

loop_
_geom_bond_atom_site_label_1
_geom_bond_atom_site_label_2
_geom_bond_site_symmetry_2
_geom_bond_distance
_geom_bond_publ_flag
Ga1 Cl1 2_565 2.146(2) yes
Ga1 Cl1 . 2.146(2) yes
Ga1 Cl2 . 2.152(10) yes
Ga1 Cl3 . 2.171(6) yes
N1 C2 2_555 1.526(17) yes
N1 C1 . 1.506(18) yes
N1 C2 . 1.526(17) yes
N1 C3 . 1.50(3) yes

loop_
_oxford_twin_element_scale_factors
0.463(7)
0.537(7)
